data_4309695
loop_
_publ_author_name
'Chao Qin'
'Xin-Long Wang'
'En-Bo Wang'
'Zhong-Min Su'

_publ_section_title
;
A Series of Three-Dimensional Lanthanide Coordination Polymers with Rutile
and Unprecedented Rutile-Related Topologies
;
_journal_name_full 'Inorganic Chemistry'
_journal_page_first 7122
_journal_page_last 7129
_journal_paper_doi 10.1021/ic050906b
_journal_volume 44
_journal_year 2005
_chemical_formula_sum 'C14 H10 N O7 Sm'
_chemical_formula_weight 454.58
_chemical_name_systematic
; 
 ? 
;
_space_group_IT_number 14
_symmetry_cell_setting monoclinic
_symmetry_Int_Tables_number 14
_symmetry_space_group_name_Hall '-P 2ybc'
_symmetry_space_group_name_H-M 'P 1 21/c 1'
_atom_sites_solution_hydrogens geom
_atom_sites_solution_primary direct
_atom_sites_solution_secondary difmap
_audit_creation_method SHELXL-97
_cell_angle_alpha 90.00
_cell_angle_beta 95.65(3)
_cell_angle_gamma 90.00
_cell_formula_units_Z 4
_cell_length_a 9.2735(19)
_cell_length_b 14.244(3)
_cell_length_c 10.579(2)
_cell_measurement_reflns_used 13178
_cell_measurement_temperature 293(2)
_cell_measurement_theta_max 27.47
_cell_measurement_theta_min 3.13
_cell_volume 1390.6(5)
_computing_cell_refinement 'RAPID AUTO'
_computing_data_collection 'RAPID AUTO'
_computing_data_reduction 'RAPID AUTO'
_computing_structure_refinement 'SHELXL-97 (Sheldrick, 1997)'
_computing_structure_solution 'SHELXS-97 (Sheldrick, 1990)'
_diffrn_ambient_temperature 293(2)
_diffrn_detector_area_resol_mean 0.01
_diffrn_measured_fraction_theta_full 0.992
_diffrn_measured_fraction_theta_max 0.992
_diffrn_measurement_device_type 'Rigaku RAXIS RAPID'
_diffrn_measurement_method Oscillation
_diffrn_radiation_monochromator graphite
_diffrn_radiation_source 'Rotation anode'
_diffrn_radiation_type MoK\a
_diffrn_radiation_wavelength 0.71073
_diffrn_reflns_av_R_equivalents 0.0445
_diffrn_reflns_av_sigmaI/netI 0.0387
_diffrn_reflns_limit_h_max 12
_diffrn_reflns_limit_h_min -12
_diffrn_reflns_limit_k_max 18
_diffrn_reflns_limit_k_min -17
_diffrn_reflns_limit_l_max 13
_diffrn_reflns_limit_l_min -13
_diffrn_reflns_number 13178
_diffrn_reflns_theta_full 27.47
_diffrn_reflns_theta_max 27.47
_diffrn_reflns_theta_min 3.13
_exptl_absorpt_coefficient_mu 4.261
_exptl_absorpt_correction_T_max 0.551
_exptl_absorpt_correction_T_min 0.494
_exptl_absorpt_correction_type multi-scan
_exptl_absorpt_process_details 'ABSCOR by T.Higashi    8 March, 1995'
_exptl_crystal_colour colourless
_exptl_crystal_density_diffrn 2.171
_exptl_crystal_density_method 'not measured'
_exptl_crystal_description block
_exptl_crystal_F_000 876
_exptl_crystal_size_max 0.23
_exptl_crystal_size_mid 0.14
_exptl_crystal_size_min 0.14
_refine_diff_density_max 0.793
_refine_diff_density_min -0.865
_refine_diff_density_rms 0.138
_refine_ls_extinction_method none
_refine_ls_goodness_of_fit_ref 1.072
_refine_ls_hydrogen_treatment mixed
_refine_ls_matrix_type full
_refine_ls_number_parameters 208
_refine_ls_number_reflns 3150
_refine_ls_number_restraints 3
_refine_ls_restrained_S_all 1.076
_refine_ls_R_factor_all 0.0319
_refine_ls_R_factor_gt 0.0272
_refine_ls_shift/su_max 0.001
_refine_ls_shift/su_mean 0.000
_refine_ls_structure_factor_coef Fsqd
_refine_ls_weighting_details 'calc w=1/[\s^2^(Fo^2^)+(0.0036P)^2^+4.0007P] where P=(Fo^2^+2Fc^2^)/3'
_refine_ls_weighting_scheme calc
_refine_ls_wR_factor_gt 0.0557
_refine_ls_wR_factor_ref 0.0573
_reflns_number_gt 2792
_reflns_number_total 3150
_reflns_threshold_expression >2sigma(I)
_cod_data_source_file ic050906bsi20050801_124001.cif
_cod_data_source_block www
_cod_depositor_comments
;
The following automatic conversions were performed:
'_symmetry_cell_setting' value 'Monoclinic' changed to 'monoclinic'
according to '/home/saulius/struct/CIF-dictionaries/cif_core.dic'
dictionary named 'cif_core.dic' version 2.4.1 from 2010-06-29.

Automatic conversion script
Id: cif_fix_enum 1527 2010-12-29 10:47:43Z saulius 
;
_cod_original_sg_symbol_H-M 'P 21/c'
_cod_database_code 4309695

loop_
_symmetry_equiv_pos_as_xyz
'x, y, z'
'-x, y+1/2, -z+1/2'
'-x, -y, -z'
'x, -y-1/2, z-1/2'

loop_
_atom_site_label
_atom_site_type_symbol
_atom_site_fract_x
_atom_site_fract_y
_atom_site_fract_z
_atom_site_U_iso_or_equiv
_atom_site_adp_type
_atom_site_occupancy
_atom_site_symmetry_multiplicity
_atom_site_calc_flag
_atom_site_refinement_flags
_atom_site_disorder_assembly
_atom_site_disorder_group
Sm1 Sm 0.124756(18) 0.133303(12) 0.469680(16) 0.01185(6) Uani 1 1 d . . .
C1 C 0.4039(4) 0.2452(3) 0.6521(3) 0.0152(7) Uani 1 1 d . . .
C2 C 0.5385(4) 0.2766(3) 0.7036(4) 0.0227(8) Uani 1 1 d . . .
H2A H 0.5459 0.3251 0.7627 0.027 Uiso 1 1 calc R . .
C3 C 0.6619(4) 0.2347(3) 0.6656(4) 0.0206(8) Uani 1 1 d . . .
H3A H 0.7534 0.2566 0.6956 0.025 Uiso 1 1 calc R . .
C4 C 0.6469(4) 0.1600(3) 0.5827(4) 0.0164(7) Uani 1 1 d . . .
C5 C 0.5077(4) 0.1334(3) 0.5337(4) 0.0170(7) Uani 1 1 d . . .
H5A H 0.4972 0.0831 0.4774 0.020 Uiso 1 1 calc R . .
C6 C 0.2639(4) 0.2846(2) 0.6924(4) 0.0156(7) Uani 1 1 d . . .
C7 C 0.7753(4) 0.1012(3) 0.5519(3) 0.0165(7) Uani 1 1 d . . .
C8 C 0.1703(4) -0.0125(3) 0.8695(4) 0.0186(8) Uani 1 1 d . . .
C9 C 0.2838(5) 0.0395(3) 0.9273(4) 0.0266(9) Uani 1 1 d . . .
H9A H 0.3270 0.0866 0.8831 0.032 Uiso 1 1 calc R . .
C10 C 0.3316(5) 0.0200(3) 1.0521(4) 0.0340(10) Uani 1 1 d . . .
H10A H 0.4093 0.0528 1.0932 0.041 Uiso 1 1 calc R . .
C11 C 0.2632(6) -0.0480(4) 1.1143(4) 0.0424(12) Uani 1 1 d . . .
H11A H 0.2940 -0.0590 1.1993 0.051 Uiso 1 1 calc R . .
C12 C 0.1557(5) -0.0992(3) 1.0603(4) 0.0270(9) Uani 1 1 d . . .
H12A H 0.1133 -0.1461 1.1053 0.032 Uiso 1 1 calc R . .
C13 C 0.1094(5) -0.0814(3) 0.9389(4) 0.0271(9) Uani 1 1 d . . .
H13A H 0.0333 -0.1168 0.8998 0.032 Uiso 1 1 calc R . .
C14 C 0.1117(4) 0.0063(3) 0.7348(4) 0.0206(8) Uani 1 1 d . . .
N1 N 0.3886(3) 0.1775(2) 0.5645(3) 0.0153(6) Uani 1 1 d . . .
O1 O 0.1515(3) 0.26546(19) 0.6209(3) 0.0190(6) Uani 1 1 d . . .
O2 O 0.2704(3) 0.3318(2) 0.7924(3) 0.0207(6) Uani 1 1 d . . .
O1W O 0.0087(3) 0.2620(2) 0.3483(3) 0.0292(7) Uani 1 1 d D . .
H1 H -0.0555 0.2913 0.3015 0.044 Uiso 1 1 d RD . .
H2 H 0.0604 0.3026 0.3914 0.044 Uiso 1 1 d RD . .
O3 O 0.8921(3) 0.1445(2) 0.5475(3) 0.0267(7) Uani 1 1 d . . .
O4 O 0.7526(3) 0.01582(19) 0.5363(3) 0.0259(6) Uani 1 1 d . . .
O5 O 0.1611(3) 0.0766(2) 0.6831(3) 0.0306(7) Uani 1 1 d . . .
O6 O 0.0193(3) -0.0486(2) 0.6831(3) 0.0324(7) Uani 1 1 d . . .

loop_
_atom_site_aniso_label
_atom_site_aniso_U_11
_atom_site_aniso_U_22
_atom_site_aniso_U_33
_atom_site_aniso_U_23
_atom_site_aniso_U_13
_atom_site_aniso_U_12
Sm1 0.00888(9) 0.01386(10) 0.01296(10) -0.00021(7) 0.00177(6) 0.00003(7)
C1 0.0113(16) 0.0179(18) 0.0172(17) -0.0016(14) 0.0042(14) 0.0030(13)
C2 0.0169(18) 0.025(2) 0.026(2) -0.0098(16) 0.0030(17) 0.0010(15)
C3 0.0099(16) 0.023(2) 0.029(2) -0.0061(16) 0.0005(16) 0.0001(14)
C4 0.0135(17) 0.0164(18) 0.0199(18) 0.0026(14) 0.0049(15) -0.0011(13)
C5 0.0154(16) 0.0160(18) 0.0200(18) -0.0015(14) 0.0044(15) 0.0023(13)
C6 0.0125(16) 0.0149(18) 0.0198(18) 0.0008(14) 0.0040(15) 0.0015(13)
C7 0.0126(16) 0.0212(19) 0.0162(17) -0.0014(14) 0.0041(14) 0.0016(13)
C8 0.0195(18) 0.020(2) 0.0159(18) -0.0010(14) 0.0001(15) -0.0044(14)
C9 0.027(2) 0.026(2) 0.026(2) 0.0028(17) -0.0019(18) -0.0105(17)
C10 0.038(3) 0.032(3) 0.029(2) -0.0017(19) -0.012(2) -0.0078(19)
C11 0.063(4) 0.042(3) 0.021(2) 0.010(2) -0.004(2) 0.002(2)
C12 0.042(2) 0.022(2) 0.0171(19) 0.0106(16) 0.0035(18) -0.0109(18)
C13 0.030(2) 0.029(2) 0.022(2) 0.0082(16) 0.0011(18) -0.0047(17)
C14 0.0203(18) 0.025(2) 0.0163(18) -0.0018(15) 0.0006(16) 0.0027(15)
N1 0.0113(13) 0.0182(16) 0.0167(15) -0.0029(12) 0.0029(12) 0.0015(11)
O1 0.0101(12) 0.0221(14) 0.0241(14) -0.0079(11) -0.0011(11) 0.0036(10)
O2 0.0159(12) 0.0273(15) 0.0199(14) -0.0076(11) 0.0067(11) -0.0004(11)
O1W 0.0343(17) 0.0310(17) 0.0228(15) 0.0074(12) 0.0060(14) 0.0141(13)
O3 0.0144(13) 0.0295(17) 0.0381(18) 0.0004(13) 0.0117(13) -0.0005(11)
O4 0.0192(14) 0.0178(15) 0.0407(17) -0.0045(12) 0.0020(13) 0.0041(10)
O5 0.0367(17) 0.0328(18) 0.0217(15) 0.0102(12) -0.0005(13) -0.0047(13)
O6 0.0336(17) 0.0376(19) 0.0241(15) -0.0072(13) -0.0068(14) -0.0067(14)

loop_
_atom_type_symbol
_atom_type_description
_atom_type_scat_dispersion_real
_atom_type_scat_dispersion_imag
_atom_type_scat_source
C C 0.0033 0.0016 'International Tables Vol C Tables 4.2.6.8 and 6.1.1.4'
H H 0.0000 0.0000 'International Tables Vol C Tables 4.2.6.8 and 6.1.1.4'
N N 0.0061 0.0033 'International Tables Vol C Tables 4.2.6.8 and 6.1.1.4'
O O 0.0106 0.0060 'International Tables Vol C Tables 4.2.6.8 and 6.1.1.4'
Sm Sm -0.1638 3.4418 'International Tables Vol C Tables 4.2.6.8 and 6.1.1.4'

loop_
_geom_angle_atom_site_label_1
_geom_angle_atom_site_label_2
_geom_angle_atom_site_label_3
_geom_angle
_geom_angle_site_symmetry_1
_geom_angle_site_symmetry_3
_geom_angle_publ_flag
O6 Sm1 O3 78.37(11) 3_556 1_455 ?
O6 Sm1 O5 119.87(11) 3_556 . ?
O3 Sm1 O5 75.24(11) 1_455 . ?
O6 Sm1 O4 76.43(11) 3_556 3_656 ?
O3 Sm1 O4 120.80(10) 1_455 3_656 ?
O5 Sm1 O4 72.80(11) . 3_656 ?
O6 Sm1 O1W 80.24(12) 3_556 . ?
O3 Sm1 O1W 76.31(10) 1_455 . ?
O5 Sm1 O1W 140.22(10) . . ?
O4 Sm1 O1W 146.75(10) 3_656 . ?
O6 Sm1 O1 149.23(10) 3_556 . ?
O3 Sm1 O1 76.21(9) 1_455 . ?
O5 Sm1 O1 69.49(10) . . ?
O4 Sm1 O1 132.16(10) 3_656 . ?
O1W Sm1 O1 77.14(10) . . ?
O6 Sm1 O2 84.05(10) 3_556 4_565 ?
O3 Sm1 O2 145.99(10) 1_455 4_565 ?
O5 Sm1 O2 138.52(10) . 4_565 ?
O4 Sm1 O2 82.11(10) 3_656 4_565 ?
O1W Sm1 O2 72.14(9) . 4_565 ?
O1 Sm1 O2 108.16(9) . 4_565 ?
O6 Sm1 N1 146.89(10) 3_556 . ?
O3 Sm1 N1 133.68(10) 1_455 . ?
O5 Sm1 N1 71.38(10) . . ?
O4 Sm1 N1 78.31(10) 3_656 . ?
O1W Sm1 N1 111.63(11) . . ?
O1 Sm1 N1 62.58(9) . . ?
O2 Sm1 N1 71.54(9) 4_565 . ?
O6 Sm1 H2 99.3 3_556 . ?
O3 Sm1 H2 82.0 1_455 . ?
O5 Sm1 H2 128.4 . . ?
O4 Sm1 H2 154.4 3_656 . ?
O1W Sm1 H2 19.1 . . ?
O1 Sm1 H2 60.3 . . ?
O2 Sm1 H2 72.3 4_565 . ?
N1 Sm1 H2 94.3 . . ?
N1 C1 C2 122.4(3) . . ?
N1 C1 C6 115.3(3) . . ?
C2 C1 C6 122.3(3) . . ?
C3 C2 C1 119.0(4) . . ?
C3 C2 H2A 120.5 . . ?
C1 C2 H2A 120.5 . . ?
C4 C3 C2 118.9(4) . . ?
C4 C3 H3A 120.6 . . ?
C2 C3 H3A 120.6 . . ?
C3 C4 C5 118.6(3) . . ?
C3 C4 C7 122.1(3) . . ?
C5 C4 C7 119.2(3) . . ?
N1 C5 C4 122.5(3) . . ?
N1 C5 H5A 118.8 . . ?
C4 C5 H5A 118.8 . . ?
O2 C6 O1 126.5(3) . . ?
O2 C6 C1 117.8(3) . . ?
O1 C6 C1 115.7(3) . . ?
O4 C7 O3 127.9(3) . . ?
O4 C7 C4 116.2(3) . . ?
O3 C7 C4 115.9(3) . . ?
C13 C8 C9 118.8(4) . . ?
C13 C8 C14 120.2(4) . . ?
C9 C8 C14 121.0(4) . . ?
C10 C9 C8 118.4(4) . . ?
C10 C9 H9A 120.8 . . ?
C8 C9 H9A 120.8 . . ?
C11 C10 C9 119.0(4) . . ?
C11 C10 H10A 120.5 . . ?
C9 C10 H10A 120.5 . . ?
C12 C11 C10 123.5(4) . . ?
C12 C11 H11A 118.2 . . ?
C10 C11 H11A 118.2 . . ?
C11 C12 C13 117.9(4) . . ?
C11 C12 H12A 121.0 . . ?
C13 C12 H12A 121.0 . . ?
C12 C13 C8 122.4(4) . . ?
C12 C13 H13A 118.8 . . ?
C8 C13 H13A 118.8 . . ?
O6 C14 O5 125.2(4) . . ?
O6 C14 C8 118.4(4) . . ?
O5 C14 C8 116.4(4) . . ?
C1 N1 C5 118.3(3) . . ?
C1 N1 Sm1 118.0(2) . . ?
C5 N1 Sm1 123.6(2) . . ?
C6 O1 Sm1 125.5(2) . . ?
C6 O2 Sm1 140.1(2) . 4_566 ?
Sm1 O1W H1 158.6 . . ?
Sm1 O1W H2 91.8 . . ?
H1 O1W H2 107.8 . . ?
C7 O3 Sm1 142.5(3) . 1_655 ?
C7 O4 Sm1 142.2(2) . 3_656 ?
C14 O5 Sm1 131.4(3) . . ?
C14 O6 Sm1 162.2(3) . 3_556 ?

loop_
_geom_bond_atom_site_label_1
_geom_bond_atom_site_label_2
_geom_bond_distance
_geom_bond_site_symmetry_2
_geom_bond_publ_flag
Sm1 O6 2.330(3) 3_556 ?
Sm1 O3 2.389(2) 1_455 ?
Sm1 O5 2.390(3) . ?
Sm1 O4 2.413(3) 3_656 ?
Sm1 O1W 2.428(3) . ?
Sm1 O1 2.467(3) . ?
Sm1 O2 2.467(2) 4_565 ?
Sm1 N1 2.628(3) . ?
Sm1 H2 2.5995 . ?
C1 N1 1.335(5) . ?
C1 C2 1.386(5) . ?
C1 C6 1.514(4) . ?
C2 C3 1.385(5) . ?
C2 H2A 0.9300 . ?
C3 C4 1.377(5) . ?
C3 H3A 0.9300 . ?
C4 C5 1.395(5) . ?
C4 C7 1.518(5) . ?
C5 N1 1.339(4) . ?
C5 H5A 0.9300 . ?
C6 O2 1.250(4) . ?
C6 O1 1.256(4) . ?
C7 O4 1.243(5) . ?
C7 O3 1.251(4) . ?
C8 C13 1.379(5) . ?
C8 C9 1.380(5) . ?
C8 C14 1.498(5) . ?
C9 C10 1.379(6) . ?
C9 H9A 0.9300 . ?
C10 C11 1.363(7) . ?
C10 H10A 0.9300 . ?
C11 C12 1.319(7) . ?
C11 H11A 0.9300 . ?
C12 C13 1.338(6) . ?
C12 H12A 0.9300 . ?
C13 H13A 0.9300 . ?
C14 O6 1.245(5) . ?
C14 O5 1.250(5) . ?
O2 Sm1 2.467(2) 4_566 ?
O1W H1 0.8454 . ?
O1W H2 0.8530 . ?
O3 Sm1 2.389(2) 1_655 ?
O4 Sm1 2.413(3) 3_656 ?
O6 Sm1 2.330(3) 3_556 ?
